data_7063133
loop_
_publ_author_name
'Bakija, Marija'
'Peri\'c, Berislav'
'Kirin, Sre\'cko I.'

_publ_section_title
;
 Oxazoline amino acid bioconjugates: one-pot synthesis and analysis of
 supramolecular interactions
;
_journal_issue 19
_journal_name_full 'New Journal of Chemistry'
_journal_page_first 8702
_journal_page_last 8719
_journal_paper_doi 10.1039/D4NJ00995A
_journal_volume 48
_journal_year 2024
_chemical_absolute_configuration syn
_chemical_formula_moiety 'C37 H35 N3 O7'
_chemical_formula_sum 'C37 H35 N3 O7'
_chemical_formula_weight 633.68
_space_group_crystal_system tetragonal
_space_group_IT_number 92
_space_group_name_Hall 'P 4abw 2nw'
_space_group_name_H-M_alt 'P 41 21 2'
_atom_sites_solution_hydrogens mixed
_atom_sites_solution_primary direct
_atom_sites_solution_secondary difmap
_audit_creation_method SHELXL-2018/3
_audit_update_record
;
2024-03-27 deposited with the CCDC.	2024-04-04 downloaded from the CCDC.
;
_cell_angle_alpha 90
_cell_angle_beta 90
_cell_angle_gamma 90
_cell_formula_units_Z 8
_cell_length_a 18.8070(2)
_cell_length_b 18.8070(2)
_cell_length_c 19.0641(5)
_cell_measurement_reflns_used 5709
_cell_measurement_temperature 293(2)
_cell_measurement_theta_max 67.3780
_cell_measurement_theta_min 4.0310
_cell_volume 6743.0(2)
_computing_cell_refinement 'CrysAlisPro 1.171.39.46 (Rigaku OD, 2018)'
_computing_data_collection 'CrysAlisPro 1.171.39.46 (Rigaku OD, 2018)'
_computing_data_reduction 'CrysAlisPro 1.171.39.46 (Rigaku OD, 2018)'
_computing_molecular_graphics
;
ORTEP-3 (Farrugia, 1997), Mercury (C. F. Macrae et al., 2020)
;
_computing_publication_material
;
'SHELXL-2018/3 (Sheldrick, 2018), CrysAlisPro 1.171.41.115a (Rigaku OD, 2021)'
;
_computing_structure_refinement 'SHELXL-2018/3 (Sheldrick, 2018)'
_computing_structure_solution 'SHELXT 2018/2 (Sheldrick, 2018)'
_diffrn_ambient_temperature 293(2)
_diffrn_detector_area_resol_mean 10.4323
_diffrn_measured_fraction_theta_full 0.964
_diffrn_measured_fraction_theta_max 0.958
_diffrn_measurement_device_type 'Xcalibur, Ruby, Nova'
_diffrn_measurement_method '\w scans'
_diffrn_radiation_type CuK\a
_diffrn_radiation_wavelength 1.54184
_diffrn_reflns_av_R_equivalents 0.0326
_diffrn_reflns_av_unetI/netI 0.0313
_diffrn_reflns_Laue_measured_fraction_full 0.964
_diffrn_reflns_Laue_measured_fraction_max 0.958
_diffrn_reflns_limit_h_max 15
_diffrn_reflns_limit_h_min -20
_diffrn_reflns_limit_k_max 22
_diffrn_reflns_limit_k_min -16
_diffrn_reflns_limit_l_max 23
_diffrn_reflns_limit_l_min -13
_diffrn_reflns_number 14949
_diffrn_reflns_point_group_measured_fraction_full 0.957
_diffrn_reflns_point_group_measured_fraction_max 0.946
_diffrn_reflns_theta_full 67.684
_diffrn_reflns_theta_max 68.589
_diffrn_reflns_theta_min 3.323
_diffrn_source 'micro-focus sealed X-ray tube'
_exptl_absorpt_coefficient_mu 0.711
_exptl_absorpt_correction_T_max 1.00000
_exptl_absorpt_correction_T_min 0.29523
_exptl_absorpt_correction_type multi-scan
_exptl_absorpt_process_details
;
CrysAlisPro 1.171.39.46 (Rigaku Oxford Diffraction, 2018)
Empirical absorption correction using spherical harmonics,
 implemented in SCALE3 ABSPACK scaling algorithm.
;
_exptl_crystal_colour colourless
_exptl_crystal_density_diffrn 1.248
_exptl_crystal_description plate
_exptl_crystal_F_000 2672
_exptl_crystal_size_max 0.2
_exptl_crystal_size_mid 0.15
_exptl_crystal_size_min 0.05
_refine_diff_density_max 0.138
_refine_diff_density_min -0.109
_refine_diff_density_rms 0.026
_refine_ls_abs_structure_details
;
 Flack x determined using 1815 quotients [(I+)-(I-)]/[(I+)+(I-)]
 (Parsons, Flack and Wagner, Acta Cryst. B69 (2013) 249-259).
;
_refine_ls_abs_structure_Flack -0.26(11)
_refine_ls_extinction_method none
_refine_ls_goodness_of_fit_ref 1.038
_refine_ls_hydrogen_treatment mixed
_refine_ls_matrix_type full
_refine_ls_number_parameters 434
_refine_ls_number_reflns 5899
_refine_ls_number_restraints 2
_refine_ls_restrained_S_all 1.038
_refine_ls_R_factor_all 0.0528
_refine_ls_R_factor_gt 0.0419
_refine_ls_shift/su_max 0.000
_refine_ls_shift/su_mean 0.000
_refine_ls_structure_factor_coef Fsqd
_refine_ls_weighting_details 'w=1/[\s^2^(Fo^2^)+(0.0557P)^2^+0.3781P] where P=(Fo^2^+2Fc^2^)/3'
_refine_ls_weighting_scheme calc
_refine_ls_wR_factor_gt 0.1020
_refine_ls_wR_factor_ref 0.1103
_reflns_Friedel_coverage 0.733
_reflns_Friedel_fraction_full 0.947
_reflns_Friedel_fraction_max 0.931
_reflns_number_gt 4958
_reflns_number_total 5899
_reflns_threshold_expression 'I > 2\s(I)'
_cod_data_source_file d4nj00995a6.cif
_cod_data_source_block 1t4
_cod_depositor_comments 'Adding full bibliography for 7063124--7063134.cif.'
_cod_database_code 7063133
_shelx_shelxl_version_number 2018/3
_shelx_space_group_comment
;
The symmetry employed for this shelxl refinement is uniquely defined
by the following loop, which should always be used as a source of
symmetry information in preference to the above space-group names.
They are only intended as comments.
;

loop_
_space_group_symop_operation_xyz
'x, y, z'
'-x, -y, z+1/2'
'-y+1/2, x+1/2, z+1/4'
'y+1/2, -x+1/2, z+3/4'
'-x+1/2, y+1/2, -z+1/4'
'x+1/2, -y+1/2, -z+3/4'
'y, x, -z'
'-y, -x, -z+1/2'

loop_
_atom_site_label
_atom_site_type_symbol
_atom_site_fract_x
_atom_site_fract_y
_atom_site_fract_z
_atom_site_U_iso_or_equiv
_atom_site_adp_type
_atom_site_occupancy
_atom_site_site_symmetry_order
_atom_site_calc_flag
_atom_site_refinement_flags_posn
_atom_site_refinement_flags_adp
_atom_site_refinement_flags_occupancy
_atom_site_disorder_assembly
_atom_site_disorder_group
C1 C 0.06702(14) 0.24789(14) 0.37745(16) 0.0475(6) Uani 1 1 d . . . . .
C2 C 0.04154(13) 0.31118(14) 0.34967(14) 0.0444(6) Uani 1 1 d . . . . .
H2 H 0.019685 0.311128 0.305912 0.053 Uiso 1 1 calc R U . . .
C3 C 0.04828(13) 0.37454(14) 0.38641(13) 0.0422(5) Uani 1 1 d . . . . .
C4 C 0.07829(14) 0.37346(14) 0.45303(14) 0.0447(6) Uani 1 1 d . . . . .
H4 H 0.081738 0.415442 0.478581 0.054 Uiso 1 1 calc R U . . .
C5 C 0.10319(13) 0.31031(14) 0.48190(15) 0.0461(6) Uani 1 1 d . . . . .
C6 C 0.09885(14) 0.24778(14) 0.44309(16) 0.0486(6) Uani 1 1 d . . . . .
H6 H 0.117353 0.205766 0.461225 0.058 Uiso 1 1 calc R U . . .
O1O O 0.14573(12) 0.37597(11) 0.58022(11) 0.0625(6) Uani 1 1 d . . . . .
C2O C 0.13599(14) 0.31028(15) 0.55187(15) 0.0491(6) Uani 1 1 d . . . . .
N3O N 0.15663(13) 0.25664(12) 0.58698(13) 0.0531(6) Uani 1 1 d . . . . .
C4O C 0.19395(17) 0.28590(16) 0.65045(16) 0.0564(7) Uani 1 1 d . . . . .
H4O H 0.176398 0.261969 0.692708 0.068 Uiso 1 1 calc R U . . .
C5O C 0.1705(2) 0.36348(18) 0.65103(17) 0.0671(9) Uani 1 1 d . . . . .
H5OA H 0.132639 0.371050 0.684748 0.080 Uiso 1 1 calc R U . . .
H5OB H 0.209996 0.394585 0.662438 0.080 Uiso 1 1 calc R U . . .
C3B C 0.27310(18) 0.27386(17) 0.64336(18) 0.0614(8) Uani 1 1 d . . . . .
C4B C 0.3086(2) 0.22668(18) 0.6868(3) 0.0776(11) Uani 1 1 d . . . . .
H4B H 0.283868 0.203439 0.722279 0.093 Uiso 1 1 calc R U . . .
C5B C 0.3798(3) 0.2139(2) 0.6780(4) 0.1060(19) Uani 1 1 d . . . . .
H5B H 0.403086 0.181919 0.707269 0.127 Uiso 1 1 calc R U . . .
C6B C 0.4166(3) 0.2479(4) 0.6264(4) 0.113(2) Uani 1 1 d . . . . .
H6B H 0.464891 0.239045 0.620510 0.136 Uiso 1 1 calc R U . . .
C7B C 0.3831(3) 0.2947(4) 0.5836(3) 0.1098(17) Uani 1 1 d . . . . .
H7B H 0.408422 0.317781 0.548412 0.132 Uiso 1 1 calc R U . . .
C8B C 0.3114(2) 0.3080(3) 0.5920(2) 0.0886(12) Uani 1 1 d . . . . .
H8B H 0.288832 0.340486 0.562704 0.106 Uiso 1 1 calc R U . . .
CC1 C 0.05935(16) 0.18278(16) 0.33294(17) 0.0561(7) Uani 1 1 d . . . . .
OC1 O 0.01272(15) 0.17853(13) 0.28839(16) 0.0866(9) Uani 1 1 d . . . . .
NP1 N 0.10581(13) 0.12922(12) 0.34329(14) 0.0552(6) Uani 1 1 d D . . . .
HP1 H 0.1465(14) 0.1348(17) 0.3663(18) 0.062(9) Uiso 1 1 d D . . . .
C1P1 C 0.10146(19) 0.06771(16) 0.29689(18) 0.0627(8) Uani 1 1 d . . . . .
H1P1 H 0.053762 0.046996 0.300138 0.075 Uiso 1 1 calc R U . . .
C2P1 C 0.1152(3) 0.09016(19) 0.2222(2) 0.0822(12) Uani 1 1 d . . . . .
C3P1 C 0.1565(2) 0.01133(17) 0.3169(2) 0.0688(9) Uani 1 1 d . . . . .
H3PA H 0.163949 -0.019911 0.277114 0.083 Uiso 1 1 calc R U . . .
H3PB H 0.201357 0.034798 0.326841 0.083 Uiso 1 1 calc R U . . .
C4P1 C 0.13599(19) -0.03283(17) 0.3793(2) 0.0661(9) Uani 1 1 d . . . . .
C5P1 C 0.1210(2) -0.10407(18) 0.3725(3) 0.0775(10) Uani 1 1 d . . . . .
H5P1 H 0.121728 -0.125025 0.328307 0.093 Uiso 1 1 calc R U . . .
C6P1 C 0.1048(3) -0.1448(2) 0.4305(3) 0.0968(15) Uani 1 1 d . . . . .
H6P1 H 0.095384 -0.193013 0.425096 0.116 Uiso 1 1 calc R U . . .
C7P1 C 0.1024(3) -0.1153(2) 0.4951(3) 0.0993(14) Uani 1 1 d . . . . .
H7P1 H 0.091336 -0.143183 0.533927 0.119 Uiso 1 1 calc R U . . .
C8P1 C 0.1161(3) -0.0452(3) 0.5031(3) 0.1074(16) Uani 1 1 d . . . . .
H8P1 H 0.114138 -0.024530 0.547366 0.129 Uiso 1 1 calc R U . . .
C9P1 C 0.1328(3) -0.0047(2) 0.4456(2) 0.0959(14) Uani 1 1 d . . . . .
H9P1 H 0.142249 0.043478 0.451805 0.115 Uiso 1 1 calc R U . . .
O1P1 O 0.1598(2) 0.13230(18) 0.20424(18) 0.1082(10) Uani 1 1 d . . . . .
O2P1 O 0.0722(2) 0.05510(16) 0.17834(17) 0.1197(13) Uani 1 1 d . . . . .
CMP1 C 0.0814(6) 0.0720(4) 0.1044(3) 0.183(4) Uani 1 1 d . . . . .
HMPA H 0.054401 0.039220 0.076467 0.274 Uiso 1 1 calc R U . . .
HMPB H 0.130787 0.068499 0.092258 0.274 Uiso 1 1 calc R U . . .
HMPC H 0.065003 0.119576 0.095665 0.274 Uiso 1 1 calc R U . . .
CC2 C 0.02441(13) 0.44125(14) 0.35048(14) 0.0424(5) Uani 1 1 d . . . . .
OC2 O 0.01916(11) 0.44287(10) 0.28635(10) 0.0552(5) Uani 1 1 d . . . . .
NP2 N 0.00942(13) 0.49784(13) 0.39014(13) 0.0515(5) Uani 1 1 d D . . . .
HP2 H 0.0150(18) 0.4955(18) 0.4353(13) 0.064(9) Uiso 1 1 d D . . . .
C1P2 C -0.02078(15) 0.56199(14) 0.36051(16) 0.0501(6) Uani 1 1 d . . . . .
H1P2 H -0.009461 0.562754 0.310339 0.060 Uiso 1 1 calc R U . . .
C2P2 C -0.10107(16) 0.56115(18) 0.36796(18) 0.0601(7) Uani 1 1 d . . . . .
C3P2 C 0.01115(17) 0.62887(16) 0.3939(2) 0.0655(8) Uani 1 1 d . . . . .
H3PC H -0.018070 0.669555 0.381740 0.079 Uiso 1 1 calc R U . . .
H3PD H 0.010388 0.623816 0.444494 0.079 Uiso 1 1 calc R U . . .
C4P2 C 0.08574(18) 0.64244(17) 0.3706(2) 0.0661(8) Uani 1 1 d . . . . .
C5P2 C 0.0991(3) 0.6819(3) 0.3115(3) 0.1079(16) Uani 1 1 d . . . . .
H5P2 H 0.061156 0.699446 0.285406 0.129 Uiso 1 1 calc R U . . .
C6P2 C 0.1670(4) 0.6959(4) 0.2905(4) 0.147(3) Uani 1 1 d . . . . .
H6P2 H 0.175314 0.723819 0.251021 0.176 Uiso 1 1 calc R U . . .
C7P2 C 0.2242(3) 0.6681(4) 0.3286(4) 0.131(2) Uani 1 1 d . . . . .
H7P2 H 0.270636 0.678019 0.315075 0.157 Uiso 1 1 calc R U . . .
C8P2 C 0.2117(2) 0.6273(3) 0.3845(3) 0.1069(15) Uani 1 1 d . . . . .
H8P2 H 0.249573 0.607427 0.409039 0.128 Uiso 1 1 calc R U . . .
C9P2 C 0.1428(2) 0.6146(2) 0.4062(3) 0.0848(11) Uani 1 1 d . . . . .
H9P2 H 0.134859 0.586631 0.445615 0.102 Uiso 1 1 calc R U . . .
O1P2 O -0.13482(15) 0.52089(16) 0.4023(2) 0.0971(9) Uani 1 1 d . . . . .
O2P2 O -0.12943(12) 0.61320(16) 0.33006(16) 0.0870(8) Uani 1 1 d . . . . .
CMP2 C -0.2051(2) 0.6231(4) 0.3342(3) 0.123(2) Uani 1 1 d . . . . .
HMPD H -0.217936 0.666220 0.310290 0.184 Uiso 1 1 calc R U . . .
HMPE H -0.219173 0.626277 0.382455 0.184 Uiso 1 1 calc R U . . .
HMPF H -0.228680 0.583589 0.312451 0.184 Uiso 1 1 calc R U . . .

loop_
_atom_site_aniso_label
_atom_site_aniso_U_11
_atom_site_aniso_U_22
_atom_site_aniso_U_33
_atom_site_aniso_U_23
_atom_site_aniso_U_13
_atom_site_aniso_U_12
C1 0.0409(14) 0.0454(15) 0.0561(15) -0.0045(12) -0.0061(12) 0.0020(11)
C2 0.0382(13) 0.0475(14) 0.0476(13) -0.0029(11) -0.0064(11) 0.0030(10)
C3 0.0375(13) 0.0442(14) 0.0450(13) -0.0005(11) -0.0002(10) 0.0014(10)
C4 0.0457(14) 0.0428(14) 0.0455(13) -0.0012(11) -0.0029(11) 0.0019(11)
C5 0.0415(14) 0.0483(15) 0.0485(14) 0.0002(12) -0.0047(11) 0.0021(11)
C6 0.0483(15) 0.0433(14) 0.0543(15) 0.0021(12) -0.0058(12) 0.0032(11)
O1O 0.0858(15) 0.0487(11) 0.0532(11) -0.0027(9) -0.0213(10) 0.0069(10)
C2O 0.0496(15) 0.0466(15) 0.0510(15) -0.0012(12) -0.0069(12) 0.0017(12)
N3O 0.0592(14) 0.0470(13) 0.0531(13) 0.0037(11) -0.0136(11) 0.0008(10)
C4O 0.0665(19) 0.0552(16) 0.0474(15) 0.0033(13) -0.0123(14) 0.0005(13)
C5O 0.091(2) 0.063(2) 0.0477(16) -0.0036(14) -0.0205(16) 0.0125(16)
C3B 0.0647(19) 0.0589(18) 0.0607(18) -0.0085(15) -0.0165(15) 0.0013(14)
C4B 0.076(2) 0.0531(19) 0.104(3) -0.0050(18) -0.032(2) 0.0005(16)
C5B 0.087(3) 0.069(3) 0.163(5) -0.037(3) -0.053(4) 0.020(2)
C6B 0.069(3) 0.134(4) 0.136(5) -0.073(4) -0.019(3) 0.014(3)
C7B 0.077(3) 0.174(5) 0.078(3) -0.028(3) 0.000(2) -0.013(3)
C8B 0.070(3) 0.133(4) 0.062(2) 0.005(2) -0.0080(18) -0.006(2)
CC1 0.0584(18) 0.0474(16) 0.0624(17) -0.0059(13) -0.0138(15) 0.0029(13)
OC1 0.0945(18) 0.0628(14) 0.102(2) -0.0252(13) -0.0541(16) 0.0176(12)
NP1 0.0583(15) 0.0436(13) 0.0637(15) -0.0071(11) -0.0171(12) 0.0053(10)
C1P1 0.080(2) 0.0398(15) 0.0678(19) -0.0053(14) -0.0115(16) 0.0037(13)
C2P1 0.136(4) 0.0436(18) 0.067(2) -0.0043(16) -0.014(2) 0.015(2)
C3P1 0.084(2) 0.0490(17) 0.073(2) -0.0041(16) -0.0054(18) 0.0135(15)
C4P1 0.074(2) 0.0489(17) 0.075(2) 0.0012(15) -0.0178(17) 0.0083(14)
C5P1 0.083(2) 0.0513(19) 0.098(3) 0.0020(18) -0.022(2) -0.0025(16)
C6P1 0.112(3) 0.055(2) 0.124(4) 0.016(2) -0.025(3) -0.013(2)
C7P1 0.125(4) 0.078(3) 0.094(3) 0.031(3) -0.017(3) -0.012(2)
C8P1 0.165(5) 0.083(3) 0.074(3) 0.009(2) -0.017(3) -0.005(3)
C9P1 0.151(4) 0.059(2) 0.077(3) 0.0060(19) -0.012(3) -0.005(2)
O1P1 0.161(3) 0.085(2) 0.0791(19) 0.0098(16) 0.0065(19) -0.001(2)
O2P1 0.214(4) 0.0702(18) 0.0752(18) -0.0128(14) -0.045(2) 0.002(2)
CMP1 0.375(12) 0.106(4) 0.066(3) -0.007(3) -0.056(5) 0.009(6)
CC2 0.0349(13) 0.0472(15) 0.0450(13) -0.0007(11) -0.0042(10) -0.0014(10)
OC2 0.0659(13) 0.0563(12) 0.0435(10) 0.0006(8) -0.0075(9) 0.0061(9)
NP2 0.0642(14) 0.0460(13) 0.0442(12) -0.0015(10) -0.0089(11) 0.0073(10)
C1P2 0.0524(16) 0.0429(15) 0.0550(15) -0.0004(12) -0.0054(12) 0.0029(11)
C2P2 0.0575(18) 0.0601(18) 0.0628(18) 0.0024(15) -0.0003(14) -0.0010(14)
C3P2 0.0674(19) 0.0469(16) 0.082(2) -0.0046(15) -0.0126(17) 0.0036(14)
C4P2 0.070(2) 0.0542(18) 0.074(2) 0.0030(15) -0.0122(16) -0.0138(14)
C5P2 0.101(3) 0.117(4) 0.106(3) 0.045(3) -0.024(3) -0.035(3)
C6P2 0.134(5) 0.179(6) 0.127(5) 0.066(5) -0.004(4) -0.068(5)
C7P2 0.087(4) 0.171(6) 0.134(5) 0.022(4) 0.007(3) -0.047(3)
C8P2 0.071(3) 0.127(4) 0.123(4) 0.023(3) -0.008(3) -0.017(2)
C9P2 0.069(2) 0.094(3) 0.091(3) 0.023(2) -0.009(2) -0.0113(19)
O1P2 0.0756(17) 0.0911(19) 0.124(3) 0.0290(18) 0.0154(17) -0.0088(14)
O2P2 0.0522(13) 0.117(2) 0.0919(18) 0.0349(16) 0.0011(12) 0.0201(13)
CMP2 0.057(2) 0.205(6) 0.106(4) 0.028(4) 0.004(2) 0.041(3)

loop_
_atom_type_symbol
_atom_type_description
_atom_type_scat_dispersion_real
_atom_type_scat_dispersion_imag
_atom_type_scat_source
C C 0.0181 0.0091 'International Tables Vol C Tables 4.2.6.8 and 6.1.1.4'
H H 0.0000 0.0000 'International Tables Vol C Tables 4.2.6.8 and 6.1.1.4'
N N 0.0311 0.0180 'International Tables Vol C Tables 4.2.6.8 and 6.1.1.4'
O O 0.0492 0.0322 'International Tables Vol C Tables 4.2.6.8 and 6.1.1.4'

loop_
_geom_angle_atom_site_label_1
_geom_angle_atom_site_label_2
_geom_angle_atom_site_label_3
_geom_angle
_geom_angle_site_symmetry_1
_geom_angle_site_symmetry_3
_geom_angle_publ_flag
C6 C1 C2 119.6(2) . . ?
C6 C1 CC1 123.5(2) . . ?
C2 C1 CC1 116.9(3) . . ?
C3 C2 C1 120.8(2) . . ?
C2 C3 C4 119.1(2) . . ?
C2 C3 CC2 117.4(2) . . ?
C4 C3 CC2 123.5(2) . . ?
C3 C4 C5 120.7(2) . . ?
C4 C5 C6 119.5(3) . . ?
C4 C5 C2O 120.1(2) . . ?
C6 C5 C2O 120.5(2) . . ?
C1 C6 C5 120.2(2) . . ?
C2O O1O C5O 105.4(2) . . ?
N3O C2O O1O 118.0(2) . . ?
N3O C2O C5 127.3(3) . . ?
O1O C2O C5 114.6(2) . . ?
C2O N3O C4O 106.0(2) . . ?
N3O C4O C3B 109.4(3) . . ?
N3O C4O C5O 102.8(2) . . ?
C3B C4O C5O 115.4(3) . . ?
O1O C5O C4O 104.0(2) . . ?
C8B C3B C4B 118.2(4) . . ?
C8B C3B C4O 120.6(3) . . ?
C4B C3B C4O 121.1(3) . . ?
C5B C4B C3B 120.6(5) . . ?
C6B C5B C4B 120.1(5) . . ?
C7B C6B C5B 120.2(5) . . ?
C6B C7B C8B 120.1(6) . . ?
C3B C8B C7B 120.6(5) . . ?
OC1 CC1 NP1 121.2(3) . . ?
OC1 CC1 C1 121.1(3) . . ?
NP1 CC1 C1 117.8(3) . . ?
CC1 NP1 C1P1 117.9(3) . . ?
NP1 C1P1 C2P1 109.9(3) . . ?
NP1 C1P1 C3P1 111.1(3) . . ?
C2P1 C1P1 C3P1 108.3(3) . . ?
O1P1 C2P1 O2P1 124.7(4) . . ?
O1P1 C2P1 C1P1 124.9(4) . . ?
O2P1 C2P1 C1P1 110.4(4) . . ?
C4P1 C3P1 C1P1 114.0(3) . . ?
C9P1 C4P1 C5P1 117.0(4) . . ?
C9P1 C4P1 C3P1 121.8(3) . . ?
C5P1 C4P1 C3P1 121.2(4) . . ?
C4P1 C5P1 C6P1 120.7(4) . . ?
C7P1 C6P1 C5P1 120.7(4) . . ?
C6P1 C7P1 C8P1 119.7(4) . . ?
C7P1 C8P1 C9P1 119.7(5) . . ?
C8P1 C9P1 C4P1 122.1(4) . . ?
C2P1 O2P1 CMP1 115.2(5) . . ?
OC2 CC2 NP2 121.8(2) . . ?
OC2 CC2 C3 120.0(2) . . ?
NP2 CC2 C3 118.1(2) . . ?
CC2 NP2 C1P2 121.7(2) . . ?
NP2 C1P2 C2P2 110.2(2) . . ?
NP2 C1P2 C3P2 111.6(2) . . ?
C2P2 C1P2 C3P2 111.1(3) . . ?
O1P2 C2P2 O2P2 123.8(3) . . ?
O1P2 C2P2 C1P2 126.3(3) . . ?
O2P2 C2P2 C1P2 109.9(3) . . ?
C4P2 C3P2 C1P2 112.7(3) . . ?
C5P2 C4P2 C9P2 118.0(4) . . ?
C5P2 C4P2 C3P2 120.5(4) . . ?
C9P2 C4P2 C3P2 121.5(3) . . ?
C6P2 C5P2 C4P2 121.1(5) . . ?
C5P2 C6P2 C7P2 119.6(5) . . ?
C8P2 C7P2 C6P2 119.7(5) . . ?
C7P2 C8P2 C9P2 120.2(5) . . ?
C4P2 C9P2 C8P2 121.3(4) . . ?
C2P2 O2P2 CMP2 117.6(3) . . ?

loop_
_geom_bond_atom_site_label_1
_geom_bond_atom_site_label_2
_geom_bond_distance
_geom_bond_site_symmetry_2
_geom_bond_publ_flag
C1 C6 1.387(4) . ?
C1 C2 1.388(4) . ?
C1 CC1 1.497(4) . ?
C2 C3 1.388(4) . ?
C3 C4 1.390(4) . ?
C3 CC2 1.498(4) . ?
C4 C5 1.390(4) . ?
C5 C6 1.392(4) . ?
C5 C2O 1.470(4) . ?
O1O C2O 1.361(3) . ?
O1O C5O 1.447(4) . ?
C2O N3O 1.271(4) . ?
N3O C4O 1.503(4) . ?
C4O C3B 1.512(5) . ?
C4O C5O 1.524(4) . ?
C3B C8B 1.375(6) . ?
C3B C4B 1.385(5) . ?
C4B C5B 1.372(7) . ?
C5B C6B 1.362(9) . ?
C6B C7B 1.355(9) . ?
C7B C8B 1.381(7) . ?
CC1 OC1 1.223(4) . ?
CC1 NP1 1.348(4) . ?
NP1 C1P1 1.459(4) . ?
C1P1 C2P1 1.508(6) . ?
C1P1 C3P1 1.531(5) . ?
C2P1 O1P1 1.204(5) . ?
C2P1 O2P1 1.338(5) . ?
C3P1 C4P1 1.500(6) . ?
C4P1 C9P1 1.373(6) . ?
C4P1 C5P1 1.375(5) . ?
C5P1 C6P1 1.379(7) . ?
C6P1 C7P1 1.351(8) . ?
C7P1 C8P1 1.353(6) . ?
C8P1 C9P1 1.371(7) . ?
O2P1 CMP1 1.456(7) . ?
CC2 OC2 1.227(3) . ?
CC2 NP2 1.336(4) . ?
NP2 C1P2 1.448(4) . ?
C1P2 C2P2 1.517(4) . ?
C1P2 C3P2 1.532(4) . ?
C2P2 O1P2 1.186(4) . ?
C2P2 O2P2 1.329(4) . ?
C3P2 C4P2 1.493(5) . ?
C4P2 C5P2 1.371(6) . ?
C4P2 C9P2 1.373(5) . ?
C5P2 C6P2 1.366(8) . ?
C6P2 C7P2 1.399(9) . ?
C7P2 C8P2 1.334(9) . ?
C8P2 C9P2 1.381(6) . ?
O2P2 CMP2 1.437(5) . ?

loop_
_geom_hbond_atom_site_label_D
_geom_hbond_atom_site_label_H
_geom_hbond_atom_site_label_A
_geom_hbond_distance_DH
_geom_hbond_distance_HA
_geom_hbond_distance_DA
_geom_hbond_angle_DHA
_geom_hbond_site_symmetry_A
_geom_hbond_publ_flag
NP1 HP1 N3O 0.89(2) 2.29(2) 3.175(3) 173(3) 7_556 yes
NP2 HP2 OC2 0.87(2) 2.13(3) 2.956(3) 159(3) 3 yes
